data_4500288
loop_
_publ_author_name
'Aijaz, Arshad'
'Sa\~nudo, E. Carolina'
'Bharadwaj, Parimal K.'

_publ_section_title
;
 Construction of Coordination Polymers with a Bifurcating Ligand:
 Synthesis, Structure, Photoluminescence, and Magnetic Studies
;
_journal_issue 4
_journal_name_full 'Crystal Growth &amp; Design'
_journal_page_first 1122
_journal_paper_doi 10.1021/cg101351b
_journal_volume 11
_journal_year 2011
_chemical_formula_moiety 'C15 H12 N4 O4 Zn'
_chemical_formula_sum 'C15 H12 N4 O4 Zn'
_chemical_formula_weight 377.66
_chemical_name_systematic
;
 ?
;
_space_group_IT_number 14
_symmetry_cell_setting monoclinic
_symmetry_space_group_name_Hall '-P 2yn'
_symmetry_space_group_name_H-M 'P 1 21/n 1'
_atom_sites_solution_hydrogens geom
_atom_sites_solution_primary direct
_atom_sites_solution_secondary difmap
_audit_creation_method SHELXL-97
_cell_angle_alpha 90.000(6)
_cell_angle_beta 93.607(5)
_cell_angle_gamma 90.000(3)
_cell_formula_units_Z 4
_cell_length_a 11.818(5)
_cell_length_b 7.566(4)
_cell_length_c 16.475(4)
_cell_measurement_reflns_used 999
_cell_measurement_temperature 100(2)
_cell_measurement_theta_max 28.3
_cell_measurement_theta_min 2.2
_cell_volume 1470.2(11)
_computing_cell_refinement 'SAINT 6.45 ( Bruker, 2003)'
_computing_data_collection 'SMART 5.628 (Bruker, 2003)'
_computing_data_reduction 'SAINT 6.45 ( Bruker, 2003)'
_computing_molecular_graphics 'DIAMOND 2.1e'
_computing_structure_refinement 'SHELXL-97 (Sheldrick, 1997)'
_computing_structure_solution SIR-97
_diffrn_ambient_temperature 100(2)
_diffrn_measured_fraction_theta_full 0.989
_diffrn_measured_fraction_theta_max 0.989
_diffrn_measurement_device_type 'BRUKER SMART APEX'
_diffrn_measurement_method /w-scans
_diffrn_radiation_monochromator graphite
_diffrn_radiation_source 'fine-focus sealed tube'
_diffrn_radiation_type MoK\a
_diffrn_radiation_wavelength 0.71069
_diffrn_reflns_av_R_equivalents 0.0396
_diffrn_reflns_av_sigmaI/netI 0.0430
_diffrn_reflns_limit_h_max 15
_diffrn_reflns_limit_h_min -14
_diffrn_reflns_limit_k_max 10
_diffrn_reflns_limit_k_min -9
_diffrn_reflns_limit_l_max 13
_diffrn_reflns_limit_l_min -21
_diffrn_reflns_number 9259
_diffrn_reflns_theta_full 28.29
_diffrn_reflns_theta_max 28.29
_diffrn_reflns_theta_min 2.19
_exptl_absorpt_coefficient_mu 1.700
_exptl_absorpt_correction_T_max 0.8484
_exptl_absorpt_correction_T_min 0.7726
_exptl_absorpt_correction_type empirical
_exptl_absorpt_process_details SADABS
_exptl_crystal_colour colorless
_exptl_crystal_density_diffrn 1.706
_exptl_crystal_density_method 'not measured'
_exptl_crystal_description rectangular
_exptl_crystal_F_000 768
_exptl_crystal_size_max 0.16
_exptl_crystal_size_mid 0.14
_exptl_crystal_size_min 0.10
_refine_diff_density_max 0.936
_refine_diff_density_min -1.825
_refine_diff_density_rms 0.199
_refine_ls_extinction_method none
_refine_ls_goodness_of_fit_ref 1.201
_refine_ls_hydrogen_treatment refU
_refine_ls_matrix_type full
_refine_ls_number_parameters 217
_refine_ls_number_reflns 3602
_refine_ls_number_restraints 0
_refine_ls_restrained_S_all 1.201
_refine_ls_R_factor_all 0.0677
_refine_ls_R_factor_gt 0.0460
_refine_ls_shift/su_max 0.000
_refine_ls_shift/su_mean 0.000
_refine_ls_structure_factor_coef Fsqd
_refine_ls_weighting_details 'calc w=1/[\s^2^(Fo^2^)+(0.0827P)^2^+6.2011P] where P=(Fo^2^+2Fc^2^)/3'
_refine_ls_weighting_scheme calc
_refine_ls_wR_factor_gt 0.1193
_refine_ls_wR_factor_ref 0.1822
_reflns_number_gt 3018
_reflns_number_total 3602
_reflns_threshold_expression >2sigma(I)
_cod_data_source_file cg101351b_si_002.cif
_cod_data_source_block 2
_cod_depositor_comments
;
The following automatic conversions were performed:

'_symmetry_cell_setting' value 'Monoclinic' changed to 'monoclinic'
according to /home/saulius/struct/CIF-dictionaries/cif_core.dic
dictionary named 'cif_core.dic' version 2.4.1 from 2010-06-29.

Automatic conversion script
Id: cif_fix_values 1715 2011-07-08 13:25:40Z adriana 
;
_cod_original_cell_volume 1470.2(12)
_cod_original_sg_symbol_H-M P21/n
_cod_database_code 4500288

loop_
_symmetry_equiv_pos_as_xyz
'x, y, z'
'-x+1/2, y+1/2, -z+1/2'
'-x, -y, -z'
'x-1/2, -y-1/2, z-1/2'

loop_
_atom_site_label
_atom_site_type_symbol
_atom_site_fract_x
_atom_site_fract_y
_atom_site_fract_z
_atom_site_U_iso_or_equiv
_atom_site_adp_type
_atom_site_occupancy
_atom_site_symmetry_multiplicity
_atom_site_calc_flag
_atom_site_refinement_flags
Zn1 Zn -0.06783(4) 0.02092(7) 0.70797(3) 0.01509(18) Uani 1 1 d .
O2 O -0.2451(3) 0.0739(5) 0.84261(19) 0.0243(7) Uani 1 1 d .
C5 C -0.0510(3) 0.3086(6) 1.1043(2) 0.0149(7) Uani 1 1 d .
H5 H -0.0299 0.3486 1.1564 0.018 Uiso 1 1 calc R
O1 O -0.0618(3) 0.0996(5) 0.81986(18) 0.0262(7) Uani 1 1 d .
O4 O -0.0291(3) -0.1831(4) 0.57551(19) 0.0241(7) Uani 1 1 d .
C6 C -0.1654(3) 0.2767(5) 1.0801(2) 0.0154(8) Uani 1 1 d .
O3 O -0.0340(3) -0.2321(4) 0.70870(18) 0.0201(6) Uani 1 1 d .
C7 C -0.1990(3) 0.2152(5) 1.0025(2) 0.0154(7) Uani 1 1 d .
H7 H -0.2750 0.1939 0.9878 0.019 Uiso 1 1 calc R
N4 N 0.3090(3) 0.3816(5) 1.1339(2) 0.0160(7) Uani 1 1 d .
C10 C 0.1987(3) 0.3604(6) 1.1409(2) 0.0182(8) Uani 1 1 d .
H10 H 0.1618 0.3785 1.1884 0.022 Uiso 1 1 calc R
N2 N 0.2513(3) 0.1948(5) 0.6374(2) 0.0153(7) Uani 1 1 d .
N1 N 0.0883(3) 0.1241(5) 0.6871(2) 0.0170(7) Uani 1 1 d .
C4 C 0.0293(3) 0.2786(5) 1.0480(2) 0.0161(8) Uani 1 1 d .
C3 C -0.0036(3) 0.2157(6) 0.9704(2) 0.0183(8) Uani 1 1 d .
H3 H 0.0510 0.1930 0.9335 0.022 Uiso 1 1 calc R
N3 N 0.1469(3) 0.3082(5) 1.0680(2) 0.0177(7) Uani 1 1 d .
C12 C 0.2631(3) 0.2306(6) 0.7206(2) 0.0188(8) Uani 1 1 d .
H12 H 0.3267 0.2749 0.7498 0.023 Uiso 1 1 calc R
C14 C -0.0205(3) -0.2838(5) 0.6356(2) 0.0153(7) Uani 1 1 d .
C9 C 0.3299(3) 0.3378(6) 1.0545(2) 0.0187(8) Uani 1 1 d .
H9 H 0.4005 0.3394 1.0325 0.022 Uiso 1 1 calc R
C2 C -0.1168(3) 0.1868(5) 0.9480(2) 0.0158(7) Uani 1 1 d .
C13 C 0.1442(3) 0.1316(5) 0.6214(2) 0.0156(7) Uani 1 1 d .
H13 H 0.1147 0.0981 0.5700 0.019 Uiso 1 1 calc R
C11 C 0.1623(3) 0.1872(6) 0.7497(2) 0.0196(8) Uani 1 1 d .
H11 H 0.1449 0.1980 0.8037 0.023 Uiso 1 1 calc R
C8 C 0.2309(4) 0.2925(6) 1.0141(2) 0.0212(9) Uani 1 1 d .
H8 H 0.2213 0.2572 0.9600 0.025 Uiso 1 1 calc R
C1 C -0.1476(3) 0.1144(6) 0.8623(2) 0.0164(8) Uani 1 1 d .
C15 C 0.0122(5) -0.4756(6) 0.6262(3) 0.0264(10) Uani 1 1 d .
H15A H 0.0148 -0.5327 0.6783 0.040 Uiso 1 1 calc R
H15B H 0.0855 -0.4825 0.6043 0.040 Uiso 1 1 calc R
H15C H -0.0428 -0.5334 0.5899 0.040 Uiso 1 1 calc R

loop_
_atom_site_aniso_label
_atom_site_aniso_U_11
_atom_site_aniso_U_22
_atom_site_aniso_U_33
_atom_site_aniso_U_23
_atom_site_aniso_U_13
_atom_site_aniso_U_12
Zn1 0.0121(3) 0.0215(3) 0.0118(3) -0.00052(16) 0.00181(18) -0.00005(16)
O2 0.0171(14) 0.0381(18) 0.0173(15) -0.0050(13) -0.0016(11) -0.0062(13)
C5 0.0091(16) 0.025(2) 0.0109(17) -0.0008(14) 0.0013(13) -0.0008(14)
O1 0.0210(15) 0.046(2) 0.0122(14) -0.0059(13) 0.0038(11) -0.0027(14)
O4 0.0226(15) 0.0271(16) 0.0225(16) 0.0020(13) 0.0013(12) 0.0027(13)
C6 0.0112(17) 0.0202(19) 0.0149(18) -0.0032(15) 0.0011(14) 0.0005(14)
O3 0.0188(14) 0.0229(15) 0.0182(14) 0.0021(12) -0.0009(11) 0.0002(12)
C7 0.0116(16) 0.0201(19) 0.0144(18) -0.0010(14) -0.0013(14) -0.0008(14)
N4 0.0132(15) 0.0199(17) 0.0147(16) 0.0002(13) -0.0001(12) -0.0007(12)
C10 0.0149(18) 0.024(2) 0.0161(18) -0.0009(15) 0.0016(15) -0.0022(15)
N2 0.0164(16) 0.0190(16) 0.0104(15) 0.0010(12) 0.0006(12) -0.0016(13)
N1 0.0136(15) 0.0198(17) 0.0181(16) 0.0007(13) 0.0046(13) -0.0012(13)
C4 0.0153(18) 0.0174(19) 0.0160(18) -0.0001(14) 0.0027(14) 0.0012(14)
C3 0.0148(18) 0.027(2) 0.0136(18) 0.0010(15) 0.0044(14) 0.0023(15)
N3 0.0142(16) 0.0260(18) 0.0130(15) 0.0012(13) 0.0019(12) -0.0018(13)
C12 0.0169(18) 0.028(2) 0.0114(18) -0.0009(15) -0.0020(14) 0.0003(16)
C14 0.0115(16) 0.0206(19) 0.0138(17) 0.0012(14) 0.0008(13) 0.0041(14)
C9 0.0152(18) 0.028(2) 0.0129(17) -0.0005(16) 0.0047(14) -0.0022(16)
C2 0.0196(19) 0.0162(18) 0.0115(17) -0.0001(14) 0.0013(14) -0.0009(14)
C13 0.0147(17) 0.0186(18) 0.0139(17) -0.0010(14) 0.0025(14) -0.0017(14)
C11 0.0165(19) 0.032(2) 0.0103(17) -0.0015(16) 0.0019(14) -0.0053(16)
C8 0.0177(19) 0.036(2) 0.0108(17) -0.0016(16) 0.0059(15) -0.0026(17)
C1 0.0198(18) 0.024(2) 0.0058(15) -0.0049(14) 0.0060(13) 0.0006(15)
C15 0.032(3) 0.020(2) 0.027(2) -0.0049(17) 0.000(2) 0.0035(18)

loop_
_atom_type_symbol
_atom_type_description
_atom_type_scat_dispersion_real
_atom_type_scat_dispersion_imag
_atom_type_scat_source
C C 0.0033 0.0016 'International Tables Vol C Tables 4.2.6.8 and 6.1.1.4'
H H 0.0000 0.0000 'International Tables Vol C Tables 4.2.6.8 and 6.1.1.4'
N N 0.0061 0.0033 'International Tables Vol C Tables 4.2.6.8 and 6.1.1.4'
O O 0.0106 0.0060 'International Tables Vol C Tables 4.2.6.8 and 6.1.1.4'
Zn Zn 0.2839 1.4301 'International Tables Vol C Tables 4.2.6.8 and 6.1.1.4'

loop_
_geom_angle_atom_site_label_1
_geom_angle_atom_site_label_2
_geom_angle_atom_site_label_3
_geom_angle
_geom_angle_site_symmetry_1
_geom_angle_site_symmetry_3
O1 Zn1 O3 107.46(14) . .
O1 Zn1 N4 116.99(14) . 4_565
O3 Zn1 N4 120.67(14) . 4_565
O1 Zn1 N1 93.63(14) . .
O3 Zn1 N1 100.81(14) . .
N4 Zn1 N1 112.86(14) 4_565 .
C4 C5 C6 118.0(4) . .
C1 O1 Zn1 124.7(3) . .
C7 C6 C5 122.0(4) . .
C7 C6 N2 119.4(4) . 4_566
C5 C6 N2 118.6(3) . 4_566
C14 O3 Zn1 109.2(3) . .
C2 C7 C6 118.5(4) . .
C10 N4 C9 106.7(3) . .
C10 N4 Zn1 132.8(3) . 4_666
C9 N4 Zn1 120.2(3) . 4_666
N4 C10 N3 110.2(4) . .
C13 N2 C12 107.0(3) . .
C13 N2 C6 126.6(3) . 4_665
C12 N2 C6 126.4(3) . 4_665
C13 N1 C11 105.8(3) . .
C13 N1 Zn1 131.6(3) . .
C11 N1 Zn1 122.4(3) . .
C5 C4 C3 120.3(4) . .
C5 C4 N3 121.2(4) . .
C3 C4 N3 118.4(4) . .
C2 C3 C4 120.5(4) . .
C10 N3 C8 106.8(3) . .
C10 N3 C4 128.5(3) . .
C8 N3 C4 124.7(3) . .
C11 C12 N2 105.4(3) . .
O4 C14 O3 123.3(4) . .
O4 C14 C15 120.8(4) . .
O3 C14 C15 115.8(4) . .
C8 C9 N4 109.0(3) . .
C7 C2 C3 120.7(4) . .
C7 C2 C1 121.2(4) . .
C3 C2 C1 118.1(4) . .
N1 C13 N2 111.5(4) . .
C12 C11 N1 110.3(4) . .
C9 C8 N3 107.2(4) . .
O2 C1 O1 127.2(4) . .
O2 C1 C2 120.1(3) . .
O1 C1 C2 112.7(4) . .

loop_
_geom_bond_atom_site_label_1
_geom_bond_atom_site_label_2
_geom_bond_distance
_geom_bond_site_symmetry_2
Zn1 O1 1.934(3) .
Zn1 O3 1.956(3) .
Zn1 N4 1.983(3) 4_565
Zn1 N1 2.052(3) .
O2 C1 1.217(5) .
C5 C4 1.387(5) .
C5 C6 1.406(5) .
O1 C1 1.272(5) .
O4 C14 1.248(5) .
C6 C7 1.394(6) .
C6 N2 1.422(5) 4_566
O3 C14 1.285(5) .
C7 C2 1.380(6) .
N4 C10 1.325(5) .
N4 C9 1.387(5) .
N4 Zn1 1.983(3) 4_666
C10 N3 1.372(5) .
N2 C13 1.363(5) .
N2 C12 1.395(5) .
N2 C6 1.422(5) 4_665
N1 C13 1.305(5) .
N1 C11 1.393(5) .
C4 C3 1.397(6) .
C4 N3 1.426(5) .
C3 C2 1.383(6) .
N3 C8 1.378(5) .
C12 C11 1.352(6) .
C14 C15 1.513(6) .
C9 C8 1.353(6) .
C2 C1 1.535(5) .

loop_
_geom_torsion_atom_site_label_1
_geom_torsion_atom_site_label_2
_geom_torsion_atom_site_label_3
_geom_torsion_atom_site_label_4
_geom_torsion
_geom_torsion_site_symmetry_1
_geom_torsion_site_symmetry_4
O3 Zn1 O1 C1 -96.0(4) . .
N4 Zn1 O1 C1 43.5(4) 4_565 .
N1 Zn1 O1 C1 161.5(4) . .
C4 C5 C6 C7 0.6(6) . .
C4 C5 C6 N2 179.4(4) . 4_566
O1 Zn1 O3 C14 -170.5(3) . .
N4 Zn1 O3 C14 51.8(3) 4_565 .
N1 Zn1 O3 C14 -73.1(3) . .
C5 C6 C7 C2 -0.6(6) . .
N2 C6 C7 C2 -179.4(3) 4_566 .
C9 N4 C10 N3 -1.4(5) . .
Zn1 N4 C10 N3 171.9(3) 4_666 .
O1 Zn1 N1 C13 -176.5(4) . .
O3 Zn1 N1 C13 75.0(4) . .
N4 Zn1 N1 C13 -55.1(4) 4_565 .
O1 Zn1 N1 C11 10.8(4) . .
O3 Zn1 N1 C11 -97.7(3) . .
N4 Zn1 N1 C11 132.2(3) 4_565 .
C6 C5 C4 C3 -1.1(6) . .
C6 C5 C4 N3 179.9(4) . .
C5 C4 C3 C2 1.6(6) . .
N3 C4 C3 C2 -179.3(4) . .
N4 C10 N3 C8 1.5(5) . .
N4 C10 N3 C4 -176.9(4) . .
C5 C4 N3 C10 2.6(7) . .
C3 C4 N3 C10 -176.4(4) . .
C5 C4 N3 C8 -175.6(4) . .
C3 C4 N3 C8 5.3(6) . .
C13 N2 C12 C11 -0.1(5) . .
C6 N2 C12 C11 178.4(4) 4_665 .
Zn1 O3 C14 O4 -0.3(5) . .
Zn1 O3 C14 C15 177.0(3) . .
C10 N4 C9 C8 0.7(5) . .
Zn1 N4 C9 C8 -173.6(3) 4_666 .
C6 C7 C2 C3 1.2(6) . .
C6 C7 C2 C1 178.3(4) . .
C4 C3 C2 C7 -1.7(6) . .
C4 C3 C2 C1 -178.9(4) . .
C11 N1 C13 N2 0.5(5) . .
Zn1 N1 C13 N2 -173.1(3) . .
C12 N2 C13 N1 -0.3(5) . .
C6 N2 C13 N1 -178.8(4) 4_665 .
N2 C12 C11 N1 0.5(5) . .
C13 N1 C11 C12 -0.6(5) . .
Zn1 N1 C11 C12 173.7(3) . .
N4 C9 C8 N3 0.2(5) . .
C10 N3 C8 C9 -1.0(5) . .
C4 N3 C8 C9 177.5(4) . .
Zn1 O1 C1 O2 4.3(7) . .
Zn1 O1 C1 C2 -177.7(3) . .
C7 C2 C1 O2 -3.1(6) . .
C3 C2 C1 O2 174.1(4) . .
C7 C2 C1 O1 178.8(4) . .
C3 C2 C1 O1 -4.0(6) . .
